data_7061141
loop_
_publ_author_name
'Mironova, Olga A.'
'Lashchenko, Daniil I.'
'Ryadun, Aleksey A.'
'Sukhikh, Taisiya S.'
'Bashirov, Denis A.'
'Pushkarevsky, Nikolay A.'
'Konchenko, Sergey N.'

_publ_section_title
;
 Synthesis and photophysical properties of rare earth complexes bearing
 silanediamido ligands Me2Si(NAryl)22&#x2212; (Aryl = Dipp, Mes)
;
_journal_issue 5
_journal_name_full 'New Journal of Chemistry'
_journal_page_first 2351
_journal_page_last 2359
_journal_paper_doi 10.1039/D1NJ05722G
_journal_volume 46
_journal_year 2022
_chemical_formula_moiety 'C56 H88 Cl2 N4 O4 Si2 Tb2'
_chemical_formula_sum 'C56 H88 Cl2 N4 O4 Si2 Tb2'
_chemical_formula_weight 1326.22
_space_group_crystal_system orthorhombic
_space_group_IT_number 61
_space_group_name_Hall '-P 2ac 2ab'
_space_group_name_H-M_alt 'P b c a'
_atom_sites_solution_hydrogens geom
_atom_sites_solution_primary dual
_audit_creation_date 2021-10-25
_audit_creation_method
;
Olex2 1.5
(compiled 2021.08.20 svn.r13c46975 for OlexSys, GUI svn.r6405)
;
_audit_update_record
;
2021-11-19 deposited with the CCDC.	2021-12-17 downloaded from the CCDC.
;
_cell_angle_alpha 90
_cell_angle_beta 90
_cell_angle_gamma 90
_cell_formula_units_Z 4
_cell_length_a 17.3121(4)
_cell_length_b 15.9196(4)
_cell_length_c 21.8917(5)
_cell_measurement_reflns_used 3799
_cell_measurement_temperature 150(2)
_cell_measurement_theta_max 27.82
_cell_measurement_theta_min 2.68
_cell_volume 6033.4(2)
_computing_cell_refinement 'Bruker SAINT'
_computing_data_collection 'Bruker APEX3'
_computing_data_reduction 'Bruker SAINT'
_computing_molecular_graphics 'Olex2 1.5 (Dolomanov et al., 2009)'
_computing_publication_material 'Olex2 1.5 (Dolomanov et al., 2009)'
_computing_structure_refinement 'SHELXL 2017/1 (Sheldrick, 2015)'
_computing_structure_solution 'SHELXT 2014/5 (Sheldrick, 2014)'
_diffrn_ambient_temperature 150(2)
_diffrn_detector PIXEL
_diffrn_detector_area_resol_mean 7.41
_diffrn_detector_type 'Bruker PHOTON III area detector'
_diffrn_measured_fraction_theta_full 0.883
_diffrn_measured_fraction_theta_max 0.848
_diffrn_measurement_device 'three-circle diffractometer'
_diffrn_measurement_device_type 'Bruker D8 Venture diffractometer'
_diffrn_measurement_method '\w and \f scans'
_diffrn_radiation_monochromator 'Incoatec HELIOS multilayer mirrors'
_diffrn_radiation_type MoK\a
_diffrn_radiation_wavelength 0.71073
_diffrn_reflns_av_R_equivalents 0.0514
_diffrn_reflns_av_unetI/netI 0.0529
_diffrn_reflns_Laue_measured_fraction_full 0.883
_diffrn_reflns_Laue_measured_fraction_max 0.848
_diffrn_reflns_limit_h_max 22
_diffrn_reflns_limit_h_min -14
_diffrn_reflns_limit_k_max 17
_diffrn_reflns_limit_k_min -20
_diffrn_reflns_limit_l_max 18
_diffrn_reflns_limit_l_min -25
_diffrn_reflns_number 17555
_diffrn_reflns_point_group_measured_fraction_full 0.883
_diffrn_reflns_point_group_measured_fraction_max 0.848
_diffrn_reflns_theta_full 25.242
_diffrn_reflns_theta_max 27.886
_diffrn_reflns_theta_min 2.546
_diffrn_source 'Incoatec IuS3.0 microfocus X-ray tube'
_diffrn_source_current 1.4
_diffrn_source_power 0.07
_diffrn_source_voltage 50.0
_exptl_absorpt_coefficient_mu 2.498
_exptl_absorpt_correction_T_max 0.7456
_exptl_absorpt_correction_T_min 0.6299
_exptl_absorpt_correction_type multi-scan
_exptl_absorpt_process_details
;
SADABS-2016/2 (Bruker,2016/2) was used for absorption correction.
wR2(int) was 0.0654 before and 0.0535 after correction.
The Ratio of minimum to maximum transmission is 0.8448.
The \l/2 correction factor is Not present.
;
_exptl_crystal_colour colourless
_exptl_crystal_colour_primary colourless
_exptl_crystal_density_diffrn 1.460
_exptl_crystal_description prism
_exptl_crystal_F_000 2704
_exptl_crystal_preparation Luminescent
_exptl_crystal_size_max 0.15
_exptl_crystal_size_mid 0.15
_exptl_crystal_size_min 0.1
_refine_diff_density_max 0.612
_refine_diff_density_min -0.386
_refine_diff_density_rms 0.102
_refine_ls_extinction_method none
_refine_ls_goodness_of_fit_ref 1.026
_refine_ls_hydrogen_treatment constr
_refine_ls_matrix_type full
_refine_ls_number_parameters 324
_refine_ls_number_reflns 6101
_refine_ls_number_restraints 0
_refine_ls_restrained_S_all 1.026
_refine_ls_R_factor_all 0.0539
_refine_ls_R_factor_gt 0.0347
_refine_ls_shift/su_max 0.002
_refine_ls_shift/su_mean 0.000
_refine_ls_structure_factor_coef Fsqd
_refine_ls_weighting_details 'w=1/[\s^2^(Fo^2^)+(0.0283P)^2^+1.0355P] where P=(Fo^2^+2Fc^2^)/3'
_refine_ls_weighting_scheme calc
_refine_ls_wR_factor_gt 0.0750
_refine_ls_wR_factor_ref 0.0847
_reflns_Friedel_coverage 0.000
_reflns_number_gt 4298
_reflns_number_total 6101
_reflns_threshold_expression 'I > 2\s(I)'
_cod_data_source_file d1nj05722g2.cif
_cod_data_source_block ld19
_cod_depositor_comments 'Adding full bibliography for 7061141--7061148.cif.'
_cod_database_code 7061141
_shelx_shelxl_version_number 2017/1
_shelx_space_group_comment
;
The symmetry employed for this shelxl refinement is uniquely defined
by the following loop, which should always be used as a source of
symmetry information in preference to the above space-group names.
They are only intended as comments.
;
_shelx_estimated_absorpt_t_max 0.788
_shelx_estimated_absorpt_t_min 0.706
_olex2_refinement_description
;
1. Fixed Uiso
 At 1.2 times of:
  All C(H) groups, All C(H,H) groups
 At 1.5 times of:
  All C(H,H,H) groups
2.a Secondary CH2 refined with riding coordinates:
 C21(H21A,H21B), C22(H22A,H22B), C23(H23A,H23B), C24(H24A,H24B), C25(H25A,
 H25B), C26(H26A,H26B), C27(H27A,H27B), C28(H28A,H28B)
2.b Aromatic/amide H refined with riding coordinates:
 C5(H5), C7(H7), C14(H14), C16(H16)
2.c Idealised Me refined as rotating group:
 C1(H1A,H1B,H1C), C2(H2A,H2B,H2C), C9(H9A,H9B,H9C), C10(H10A,H10B,H10C),
 C11(H11A,H11B,H11C), C18(H18A,H18B,H18C), C19(H19A,H19B,H19C), C20(H20A,H20B,
 H20C)
;
_olex2_submission_special_instructions 'No special instructions were received'

loop_
_space_group_symop_operation_xyz
'x, y, z'
'-x+1/2, -y, z+1/2'
'-x, y+1/2, -z+1/2'
'x+1/2, -y+1/2, -z'
'-x, -y, -z'
'x-1/2, y, -z-1/2'
'x, -y-1/2, z-1/2'
'-x-1/2, y-1/2, z'

loop_
_atom_site_label
_atom_site_type_symbol
_atom_site_fract_x
_atom_site_fract_y
_atom_site_fract_z
_atom_site_U_iso_or_equiv
_atom_site_adp_type
_atom_site_occupancy
_atom_site_site_symmetry_order
_atom_site_calc_flag
_atom_site_refinement_flags_posn
_atom_site_refinement_flags_adp
_atom_site_refinement_flags_occupancy
_atom_site_disorder_assembly
_atom_site_disorder_group
Tb1 Tb 0.58510(2) 0.50141(2) 0.57026(2) 0.02027(7) Uani 1 1 d . . . . .
Cl1 Cl 0.55460(6) 0.57595(6) 0.46163(5) 0.0281(2) Uani 1 1 d . . . . .
Si1 Si 0.64269(6) 0.62318(6) 0.66261(5) 0.0225(2) Uani 1 1 d . . . . .
O1 O 0.67164(17) 0.41923(15) 0.50768(13) 0.0296(7) Uani 1 1 d . . . . .
O2 O 0.58245(17) 0.37442(15) 0.63145(14) 0.0327(7) Uani 1 1 d . . . . .
N1 N 0.55285(19) 0.61054(17) 0.62972(15) 0.0223(7) Uani 1 1 d . . . . .
N2 N 0.68997(18) 0.54990(17) 0.61895(15) 0.0223(7) Uani 1 1 d . . . . .
C1 C 0.6876(3) 0.7299(2) 0.6578(2) 0.0381(11) Uani 1 1 d . . . . .
H1A H 0.739284 0.728365 0.676083 0.057 Uiso 1 1 calc R U . . .
H1B H 0.655466 0.770435 0.679893 0.057 Uiso 1 1 calc R U . . .
H1C H 0.691698 0.746834 0.614867 0.057 Uiso 1 1 calc R U . . .
C2 C 0.6401(3) 0.6044(2) 0.74696(19) 0.0328(10) Uani 1 1 d . . . . .
H2A H 0.602518 0.642503 0.765823 0.049 Uiso 1 1 calc R U . . .
H2B H 0.691370 0.614847 0.764299 0.049 Uiso 1 1 calc R U . . .
H2C H 0.624942 0.546137 0.754931 0.049 Uiso 1 1 calc R U . . .
C3 C 0.4887(2) 0.6635(2) 0.64083(18) 0.0220(8) Uani 1 1 d . . . . .
C4 C 0.4791(2) 0.7408(2) 0.60956(19) 0.0272(9) Uani 1 1 d . . . . .
C5 C 0.4143(3) 0.7894(2) 0.6214(2) 0.0321(10) Uani 1 1 d . . . . .
H5 H 0.409169 0.841501 0.600639 0.039 Uiso 1 1 calc R U . . .
C6 C 0.3573(3) 0.7664(3) 0.6615(2) 0.0358(11) Uani 1 1 d . . . . .
C7 C 0.3662(2) 0.6905(3) 0.6919(2) 0.0344(10) Uani 1 1 d . . . . .
H7 H 0.327884 0.673223 0.720331 0.041 Uiso 1 1 calc R U . . .
C8 C 0.4301(2) 0.6388(2) 0.68175(19) 0.0280(9) Uani 1 1 d . . . . .
C9 C 0.5364(3) 0.7701(2) 0.5628(2) 0.0374(11) Uani 1 1 d . . . . .
H9A H 0.572062 0.810345 0.581629 0.056 Uiso 1 1 calc R U . . .
H9B H 0.509058 0.797305 0.528983 0.056 Uiso 1 1 calc R U . . .
H9C H 0.565604 0.721873 0.547297 0.056 Uiso 1 1 calc R U . . .
C10 C 0.2850(3) 0.8188(3) 0.6715(2) 0.0547(15) Uani 1 1 d . . . . .
H10A H 0.299670 0.877346 0.679024 0.082 Uiso 1 1 calc R U . . .
H10B H 0.256489 0.797059 0.706758 0.082 Uiso 1 1 calc R U . . .
H10C H 0.252240 0.815835 0.635021 0.082 Uiso 1 1 calc R U . . .
C11 C 0.4348(3) 0.5546(3) 0.7132(2) 0.0394(11) Uani 1 1 d . . . . .
H11A H 0.431712 0.509737 0.682602 0.059 Uiso 1 1 calc R U . . .
H11B H 0.391950 0.549023 0.742092 0.059 Uiso 1 1 calc R U . . .
H11C H 0.483970 0.550308 0.735192 0.059 Uiso 1 1 calc R U . . .
C12 C 0.7697(2) 0.5451(2) 0.61051(18) 0.0207(8) Uani 1 1 d . . . . .
C13 C 0.8060(2) 0.5868(2) 0.56039(18) 0.0238(9) Uani 1 1 d . . . . .
C14 C 0.8853(2) 0.5829(2) 0.5531(2) 0.0279(9) Uani 1 1 d . . . . .
H14 H 0.908225 0.612887 0.520294 0.033 Uiso 1 1 calc R U . . .
C15 C 0.9327(2) 0.5372(2) 0.5917(2) 0.0306(10) Uani 1 1 d . . . . .
C16 C 0.8966(2) 0.4931(2) 0.6386(2) 0.0292(10) Uani 1 1 d . . . . .
H16 H 0.927481 0.458787 0.664421 0.035 Uiso 1 1 calc R U . . .
C17 C 0.8179(2) 0.4968(2) 0.64937(19) 0.0232(9) Uani 1 1 d . . . . .
C18 C 0.7570(2) 0.6314(2) 0.5132(2) 0.0311(10) Uani 1 1 d . . . . .
H18A H 0.730414 0.589755 0.487799 0.047 Uiso 1 1 calc R U . . .
H18B H 0.790169 0.666452 0.487308 0.047 Uiso 1 1 calc R U . . .
H18C H 0.718830 0.666864 0.533797 0.047 Uiso 1 1 calc R U . . .
C19 C 1.0188(3) 0.5349(3) 0.5836(2) 0.0417(12) Uani 1 1 d . . . . .
H19A H 1.031478 0.505000 0.545836 0.063 Uiso 1 1 calc R U . . .
H19B H 1.042397 0.505911 0.618424 0.063 Uiso 1 1 calc R U . . .
H19C H 1.038718 0.592486 0.581385 0.063 Uiso 1 1 calc R U . . .
C20 C 0.7824(2) 0.4492(2) 0.7010(2) 0.0324(10) Uani 1 1 d . . . . .
H20A H 0.760211 0.488750 0.730414 0.049 Uiso 1 1 calc R U . . .
H20B H 0.822105 0.415177 0.721152 0.049 Uiso 1 1 calc R U . . .
H20C H 0.741665 0.412387 0.685190 0.049 Uiso 1 1 calc R U . . .
C21 C 0.7309(3) 0.3658(2) 0.5344(2) 0.0345(11) Uani 1 1 d . . . . .
H21A H 0.712889 0.306892 0.536952 0.041 Uiso 1 1 calc R U . . .
H21B H 0.744570 0.385410 0.575970 0.041 Uiso 1 1 calc R U . . .
C22 C 0.7994(3) 0.3732(3) 0.4918(2) 0.0420(12) Uani 1 1 d . . . . .
H22A H 0.825282 0.318117 0.486941 0.050 Uiso 1 1 calc R U . . .
H22B H 0.837329 0.414187 0.507813 0.050 Uiso 1 1 calc R U . . .
C23 C 0.7663(3) 0.4029(4) 0.4315(2) 0.0610(16) Uani 1 1 d . . . . .
H23A H 0.788143 0.458104 0.419967 0.073 Uiso 1 1 calc R U . . .
H23B H 0.777532 0.361984 0.398590 0.073 Uiso 1 1 calc R U . . .
C24 C 0.6810(3) 0.4094(3) 0.4425(2) 0.0461(13) Uani 1 1 d . . . . .
H24A H 0.659232 0.458360 0.420594 0.055 Uiso 1 1 calc R U . . .
H24B H 0.654323 0.357982 0.428191 0.055 Uiso 1 1 calc R U . . .
C25 C 0.5709(3) 0.3723(3) 0.6965(2) 0.0410(12) Uani 1 1 d . . . . .
H25A H 0.560543 0.429303 0.712585 0.049 Uiso 1 1 calc R U . . .
H25B H 0.616925 0.349094 0.717436 0.049 Uiso 1 1 calc R U . . .
C26 C 0.5019(3) 0.3159(3) 0.7055(2) 0.0438(12) Uani 1 1 d . . . . .
H26A H 0.453206 0.348391 0.703191 0.053 Uiso 1 1 calc R U . . .
H26B H 0.504386 0.286968 0.745452 0.053 Uiso 1 1 calc R U . . .
C27 C 0.5074(3) 0.2532(3) 0.6531(3) 0.0571(15) Uani 1 1 d . . . . .
H27A H 0.522722 0.197025 0.668309 0.069 Uiso 1 1 calc R U . . .
H27B H 0.457271 0.248196 0.631602 0.069 Uiso 1 1 calc R U . . .
C28 C 0.5687(3) 0.2887(2) 0.6109(2) 0.0383(12) Uani 1 1 d . . . . .
H28A H 0.616759 0.255145 0.613531 0.046 Uiso 1 1 calc R U . . .
H28B H 0.550459 0.288334 0.568034 0.046 Uiso 1 1 calc R U . . .

loop_
_atom_site_aniso_label
_atom_site_aniso_U_11
_atom_site_aniso_U_22
_atom_site_aniso_U_33
_atom_site_aniso_U_23
_atom_site_aniso_U_13
_atom_site_aniso_U_12
Tb1 0.02019(10) 0.01930(10) 0.02131(14) -0.00040(7) -0.00259(7) -0.00171(7)
Cl1 0.0246(5) 0.0318(5) 0.0279(7) 0.0085(4) -0.0058(4) -0.0066(4)
Si1 0.0216(5) 0.0230(5) 0.0229(7) -0.0039(4) 0.0015(5) -0.0037(4)
O1 0.0291(17) 0.0360(14) 0.0236(19) -0.0058(12) -0.0064(13) 0.0088(12)
O2 0.0386(19) 0.0228(13) 0.037(2) 0.0053(12) -0.0091(14) -0.0059(11)
N1 0.0225(17) 0.0210(14) 0.023(2) -0.0015(13) 0.0024(14) -0.0013(12)
N2 0.0180(17) 0.0234(15) 0.025(2) -0.0021(13) 0.0006(14) -0.0001(12)
C1 0.041(3) 0.033(2) 0.040(3) -0.0095(19) 0.001(2) -0.0099(18)
C2 0.031(2) 0.042(2) 0.026(3) -0.0059(18) -0.002(2) 0.0000(18)
C3 0.023(2) 0.0250(18) 0.018(2) -0.0070(15) 0.0007(16) -0.0021(14)
C4 0.031(2) 0.031(2) 0.019(3) -0.0012(16) 0.0003(18) 0.0039(16)
C5 0.039(3) 0.032(2) 0.025(3) -0.0063(17) -0.003(2) 0.0068(18)
C6 0.030(2) 0.049(2) 0.028(3) -0.015(2) -0.005(2) 0.0117(19)
C7 0.023(2) 0.059(3) 0.021(3) -0.007(2) 0.0046(19) 0.0004(19)
C8 0.025(2) 0.042(2) 0.016(3) -0.0037(17) -0.0011(17) -0.0033(17)
C9 0.043(3) 0.027(2) 0.042(3) 0.0102(18) 0.003(2) 0.0042(18)
C10 0.040(3) 0.075(3) 0.048(4) -0.015(3) 0.000(3) 0.027(3)
C11 0.030(3) 0.053(3) 0.035(3) 0.015(2) 0.004(2) -0.006(2)
C12 0.0163(19) 0.0229(17) 0.023(3) -0.0070(15) 0.0013(16) -0.0031(13)
C13 0.028(2) 0.0224(17) 0.021(3) -0.0050(15) 0.0047(18) -0.0023(15)
C14 0.027(2) 0.0287(19) 0.028(3) -0.0070(17) 0.0078(19) -0.0038(16)
C15 0.022(2) 0.033(2) 0.037(3) -0.0133(19) 0.0027(19) -0.0010(16)
C16 0.024(2) 0.034(2) 0.030(3) -0.0064(18) -0.0042(18) 0.0039(16)
C17 0.025(2) 0.0228(17) 0.022(3) -0.0041(15) 0.0020(17) -0.0022(15)
C18 0.032(2) 0.031(2) 0.030(3) 0.0029(18) 0.006(2) 0.0023(17)
C19 0.022(2) 0.057(3) 0.047(4) -0.011(2) 0.006(2) 0.005(2)
C20 0.032(2) 0.030(2) 0.035(3) 0.0000(18) -0.002(2) 0.0008(17)
C21 0.038(3) 0.026(2) 0.039(3) -0.0031(18) -0.013(2) 0.0085(17)
C22 0.026(3) 0.045(2) 0.055(4) -0.003(2) -0.004(2) 0.0032(19)
C23 0.043(4) 0.097(4) 0.043(4) 0.004(3) 0.007(3) 0.015(3)
C24 0.045(3) 0.063(3) 0.030(3) -0.012(2) -0.006(2) 0.015(2)
C25 0.052(3) 0.038(2) 0.033(3) 0.005(2) -0.008(2) -0.010(2)
C26 0.041(3) 0.043(2) 0.048(3) 0.010(2) 0.000(2) -0.008(2)
C27 0.062(4) 0.041(3) 0.068(4) 0.001(3) 0.005(3) -0.022(2)
C28 0.046(3) 0.0196(18) 0.049(4) 0.0017(18) -0.002(2) -0.0028(17)

loop_
_atom_type_symbol
_atom_type_description
_atom_type_scat_dispersion_real
_atom_type_scat_dispersion_imag
_atom_type_scat_source
C C 0.0033 0.0016 'International Tables Vol C Tables 4.2.6.8 and 6.1.1.4'
H H 0.0000 0.0000 'International Tables Vol C Tables 4.2.6.8 and 6.1.1.4'
Cl Cl 0.1484 0.1585 'International Tables Vol C Tables 4.2.6.8 and 6.1.1.4'
N N 0.0061 0.0033 'International Tables Vol C Tables 4.2.6.8 and 6.1.1.4'
O O 0.0106 0.0060 'International Tables Vol C Tables 4.2.6.8 and 6.1.1.4'
Si Si 0.0817 0.0704 'International Tables Vol C Tables 4.2.6.8 and 6.1.1.4'
Tb Tb -0.1723 4.1537 'International Tables Vol C Tables 4.2.6.8 and 6.1.1.4'

loop_
_geom_angle_atom_site_label_1
_geom_angle_atom_site_label_2
_geom_angle_atom_site_label_3
_geom_angle
_geom_angle_site_symmetry_1
_geom_angle_site_symmetry_3
_geom_angle_publ_flag
Cl1 Tb1 Cl1 78.79(3) . 5_666 ?
Cl1 Tb1 Si1 112.13(3) . . ?
Cl1 Tb1 Si1 138.19(3) 5_666 . ?
O1 Tb1 Cl1 81.97(7) . . ?
O1 Tb1 Cl1 98.97(7) . 5_666 ?
O1 Tb1 Si1 122.07(7) . . ?
O1 Tb1 O2 82.73(10) . . ?
O2 Tb1 Cl1 75.81(7) . 5_666 ?
O2 Tb1 Cl1 147.77(7) . . ?
O2 Tb1 Si1 100.04(7) . . ?
N1 Tb1 Cl1 105.68(9) . 5_666 ?
N1 Tb1 Cl1 96.99(8) . . ?
N1 Tb1 Si1 35.24(9) . . ?
N1 Tb1 O1 154.66(10) . . ?
N1 Tb1 O2 108.70(11) . . ?
N1 Tb1 N2 70.06(11) . . ?
N2 Tb1 Cl1 165.57(9) . 5_666 ?
N2 Tb1 Cl1 115.10(8) . . ?
N2 Tb1 Si1 35.00(8) . . ?
N2 Tb1 O1 87.36(10) . . ?
N2 Tb1 O2 92.28(10) . . ?
Tb1 Cl1 Tb1 101.21(3) . 5_666 ?
N1 Si1 Tb1 48.55(10) . . ?
N1 Si1 C1 117.19(18) . . ?
N1 Si1 C2 111.80(19) . . ?
N2 Si1 Tb1 48.54(11) . . ?
N2 Si1 N1 96.79(15) . . ?
N2 Si1 C1 112.79(18) . . ?
N2 Si1 C2 116.93(18) . . ?
C1 Si1 Tb1 133.86(15) . . ?
C2 Si1 Tb1 123.98(13) . . ?
C2 Si1 C1 102.15(19) . . ?
C21 O1 Tb1 121.7(2) . . ?
C24 O1 Tb1 133.5(2) . . ?
C24 O1 C21 104.8(3) . . ?
C25 O2 Tb1 124.7(2) . . ?
C25 O2 C28 105.2(3) . . ?
C28 O2 Tb1 127.8(3) . . ?
Si1 N1 Tb1 96.21(14) . . ?
C3 N1 Tb1 139.2(3) . . ?
C3 N1 Si1 124.5(2) . . ?
Si1 N2 Tb1 96.46(14) . . ?
C12 N2 Tb1 136.0(2) . . ?
C12 N2 Si1 125.7(2) . . ?
Si1 C1 H1A 109.5 . . ?
Si1 C1 H1B 109.5 . . ?
Si1 C1 H1C 109.5 . . ?
H1A C1 H1B 109.5 . . ?
H1A C1 H1C 109.5 . . ?
H1B C1 H1C 109.5 . . ?
Si1 C2 H2A 109.5 . . ?
Si1 C2 H2B 109.5 . . ?
Si1 C2 H2C 109.5 . . ?
H2A C2 H2B 109.5 . . ?
H2A C2 H2C 109.5 . . ?
H2B C2 H2C 109.5 . . ?
N1 C3 C4 121.7(4) . . ?
C8 C3 N1 120.5(3) . . ?
C8 C3 C4 117.7(4) . . ?
C3 C4 C9 121.5(4) . . ?
C5 C4 C3 119.2(4) . . ?
C5 C4 C9 119.3(4) . . ?
C4 C5 H5 118.2 . . ?
C6 C5 C4 123.5(4) . . ?
C6 C5 H5 118.2 . . ?
C5 C6 C7 117.4(4) . . ?
C5 C6 C10 122.5(4) . . ?
C7 C6 C10 120.1(4) . . ?
C6 C7 H7 119.2 . . ?
C6 C7 C8 121.6(4) . . ?
C8 C7 H7 119.2 . . ?
C3 C8 C11 119.9(4) . . ?
C7 C8 C3 120.5(4) . . ?
C7 C8 C11 119.6(4) . . ?
C4 C9 H9A 109.5 . . ?
C4 C9 H9B 109.5 . . ?
C4 C9 H9C 109.5 . . ?
H9A C9 H9B 109.5 . . ?
H9A C9 H9C 109.5 . . ?
H9B C9 H9C 109.5 . . ?
C6 C10 H10A 109.5 . . ?
C6 C10 H10B 109.5 . . ?
C6 C10 H10C 109.5 . . ?
H10A C10 H10B 109.5 . . ?
H10A C10 H10C 109.5 . . ?
H10B C10 H10C 109.5 . . ?
C8 C11 H11A 109.5 . . ?
C8 C11 H11B 109.5 . . ?
C8 C11 H11C 109.5 . . ?
H11A C11 H11B 109.5 . . ?
H11A C11 H11C 109.5 . . ?
H11B C11 H11C 109.5 . . ?
N2 C12 C13 120.8(4) . . ?
N2 C12 C17 122.2(3) . . ?
C17 C12 C13 117.0(3) . . ?
C12 C13 C18 119.7(4) . . ?
C14 C13 C12 120.2(4) . . ?
C14 C13 C18 119.9(4) . . ?
C13 C14 H14 118.6 . . ?
C13 C14 C15 122.8(4) . . ?
C15 C14 H14 118.6 . . ?
C14 C15 C16 116.7(4) . . ?
C14 C15 C19 121.9(4) . . ?
C16 C15 C19 121.4(4) . . ?
C15 C16 H16 118.5 . . ?
C17 C16 C15 123.1(4) . . ?
C17 C16 H16 118.5 . . ?
C12 C17 C20 119.2(4) . . ?
C16 C17 C12 120.0(4) . . ?
C16 C17 C20 120.8(4) . . ?
C13 C18 H18A 109.5 . . ?
C13 C18 H18B 109.5 . . ?
C13 C18 H18C 109.5 . . ?
H18A C18 H18B 109.5 . . ?
H18A C18 H18C 109.5 . . ?
H18B C18 H18C 109.5 . . ?
C15 C19 H19A 109.5 . . ?
C15 C19 H19B 109.5 . . ?
C15 C19 H19C 109.5 . . ?
H19A C19 H19B 109.5 . . ?
H19A C19 H19C 109.5 . . ?
H19B C19 H19C 109.5 . . ?
C17 C20 H20A 109.5 . . ?
C17 C20 H20B 109.5 . . ?
C17 C20 H20C 109.5 . . ?
H20A C20 H20B 109.5 . . ?
H20A C20 H20C 109.5 . . ?
H20B C20 H20C 109.5 . . ?
O1 C21 H21A 110.7 . . ?
O1 C21 H21B 110.7 . . ?
O1 C21 C22 105.0(4) . . ?
H21A C21 H21B 108.8 . . ?
C22 C21 H21A 110.7 . . ?
C22 C21 H21B 110.7 . . ?
C21 C22 H22A 110.7 . . ?
C21 C22 H22B 110.7 . . ?
C21 C22 C23 105.4(4) . . ?
H22A C22 H22B 108.8 . . ?
C23 C22 H22A 110.7 . . ?
C23 C22 H22B 110.7 . . ?
C22 C23 H23A 110.8 . . ?
C22 C23 H23B 110.8 . . ?
H23A C23 H23B 108.9 . . ?
C24 C23 C22 104.7(4) . . ?
C24 C23 H23A 110.8 . . ?
C24 C23 H23B 110.8 . . ?
O1 C24 C23 106.0(4) . . ?
O1 C24 H24A 110.5 . . ?
O1 C24 H24B 110.5 . . ?
C23 C24 H24A 110.5 . . ?
C23 C24 H24B 110.5 . . ?
H24A C24 H24B 108.7 . . ?
O2 C25 H25A 110.8 . . ?
O2 C25 H25B 110.8 . . ?
O2 C25 C26 104.6(4) . . ?
H25A C25 H25B 108.9 . . ?
C26 C25 H25A 110.8 . . ?
C26 C25 H25B 110.8 . . ?
C25 C26 H26A 110.9 . . ?
C25 C26 H26B 110.9 . . ?
C25 C26 C27 104.0(4) . . ?
H26A C26 H26B 109.0 . . ?
C27 C26 H26A 110.9 . . ?
C27 C26 H26B 110.9 . . ?
C26 C27 H27A 110.8 . . ?
C26 C27 H27B 110.8 . . ?
H27A C27 H27B 108.8 . . ?
C28 C27 C26 104.9(4) . . ?
C28 C27 H27A 110.8 . . ?
C28 C27 H27B 110.8 . . ?
O2 C28 C27 106.0(4) . . ?
O2 C28 H28A 110.5 . . ?
O2 C28 H28B 110.5 . . ?
C27 C28 H28A 110.5 . . ?
C27 C28 H28B 110.5 . . ?
H28A C28 H28B 108.7 . . ?

loop_
_geom_bond_atom_site_label_1
_geom_bond_atom_site_label_2
_geom_bond_distance
_geom_bond_site_symmetry_2
_geom_bond_publ_flag
Tb1 Cl1 2.8024(10) 5_666 ?
Tb1 Cl1 2.7097(10) . ?
Tb1 Si1 2.9731(11) . ?
Tb1 O1 2.415(3) . ?
Tb1 O2 2.426(3) . ?
Tb1 N1 2.242(3) . ?
Tb1 N2 2.242(3) . ?
Si1 N1 1.726(3) . ?
Si1 N2 1.716(3) . ?
Si1 C1 1.872(4) . ?
Si1 C2 1.871(4) . ?
O1 C21 1.455(5) . ?
O1 C24 1.444(5) . ?
O2 C25 1.439(5) . ?
O2 C28 1.456(4) . ?
N1 C3 1.416(5) . ?
N2 C12 1.395(5) . ?
C1 H1A 0.9800 . ?
C1 H1B 0.9800 . ?
C1 H1C 0.9800 . ?
C2 H2A 0.9800 . ?
C2 H2B 0.9800 . ?
C2 H2C 0.9800 . ?
C3 C4 1.418(5) . ?
C3 C8 1.409(5) . ?
C4 C5 1.388(5) . ?
C4 C9 1.500(6) . ?
C5 H5 0.9500 . ?
C5 C6 1.371(6) . ?
C6 C7 1.388(6) . ?
C6 C10 1.520(6) . ?
C7 H7 0.9500 . ?
C7 C8 1.396(6) . ?
C8 C11 1.509(5) . ?
C9 H9A 0.9800 . ?
C9 H9B 0.9800 . ?
C9 H9C 0.9800 . ?
C10 H10A 0.9800 . ?
C10 H10B 0.9800 . ?
C10 H10C 0.9800 . ?
C11 H11A 0.9800 . ?
C11 H11B 0.9800 . ?
C11 H11C 0.9800 . ?
C12 C13 1.428(5) . ?
C12 C17 1.418(5) . ?
C13 C14 1.383(6) . ?
C13 C18 1.514(6) . ?
C14 H14 0.9500 . ?
C14 C15 1.385(6) . ?
C15 C16 1.391(6) . ?
C15 C19 1.501(6) . ?
C16 H16 0.9500 . ?
C16 C17 1.384(5) . ?
C17 C20 1.492(5) . ?
C18 H18A 0.9800 . ?
C18 H18B 0.9800 . ?
C18 H18C 0.9800 . ?
C19 H19A 0.9800 . ?
C19 H19B 0.9800 . ?
C19 H19C 0.9800 . ?
C20 H20A 0.9800 . ?
C20 H20B 0.9800 . ?
C20 H20C 0.9800 . ?
C21 H21A 0.9900 . ?
C21 H21B 0.9900 . ?
C21 C22 1.513(6) . ?
C22 H22A 0.9900 . ?
C22 H22B 0.9900 . ?
C22 C23 1.515(7) . ?
C23 H23A 0.9900 . ?
C23 H23B 0.9900 . ?
C23 C24 1.501(7) . ?
C24 H24A 0.9900 . ?
C24 H24B 0.9900 . ?
C25 H25A 0.9900 . ?
C25 H25B 0.9900 . ?
C25 C26 1.508(6) . ?
C26 H26A 0.9900 . ?
C26 H26B 0.9900 . ?
C26 C27 1.524(7) . ?
C27 H27A 0.9900 . ?
C27 H27B 0.9900 . ?
C27 C28 1.517(7) . ?
C28 H28A 0.9900 . ?
C28 H28B 0.9900 . ?

loop_
_geom_torsion_atom_site_label_1
_geom_torsion_atom_site_label_2
_geom_torsion_atom_site_label_3
_geom_torsion_atom_site_label_4
_geom_torsion
_geom_torsion_site_symmetry_1
_geom_torsion_site_symmetry_2
_geom_torsion_site_symmetry_3
_geom_torsion_site_symmetry_4
_geom_torsion_publ_flag
Tb1 Si1 N1 C3 -176.6(4) . . . . ?
Tb1 Si1 N2 C12 166.6(4) . . . . ?
Tb1 O1 C21 C22 -143.2(3) . . . . ?
Tb1 O1 C24 C23 142.0(3) . . . . ?
Tb1 O2 C25 C26 123.5(3) . . . . ?
Tb1 O2 C28 C27 -130.3(4) . . . . ?
Tb1 N1 C3 C4 -92.4(4) . . . . ?
Tb1 N1 C3 C8 84.7(5) . . . . ?
Tb1 N2 C12 C13 68.7(4) . . . . ?
Tb1 N2 C12 C17 -109.0(4) . . . . ?
Si1 N1 C3 C4 82.5(4) . . . . ?
Si1 N1 C3 C8 -100.4(4) . . . . ?
Si1 N2 C12 C13 -91.9(4) . . . . ?
Si1 N2 C12 C17 90.4(4) . . . . ?
O1 C21 C22 C23 -21.2(5) . . . . ?
O2 C25 C26 C27 31.6(5) . . . . ?
N1 Si1 N2 Tb1 -5.86(15) . . . . ?
N1 Si1 N2 C12 160.7(3) . . . . ?
N1 C3 C4 C5 178.8(4) . . . . ?
N1 C3 C4 C9 0.3(6) . . . . ?
N1 C3 C8 C7 -178.9(4) . . . . ?
N1 C3 C8 C11 -1.2(6) . . . . ?
N2 Si1 N1 Tb1 5.86(15) . . . . ?
N2 Si1 N1 C3 -170.8(3) . . . . ?
N2 C12 C13 C14 178.8(3) . . . . ?
N2 C12 C13 C18 -4.6(5) . . . . ?
N2 C12 C17 C16 179.1(3) . . . . ?
N2 C12 C17 C20 0.1(5) . . . . ?
C1 Si1 N1 Tb1 125.84(18) . . . . ?
C1 Si1 N1 C3 -50.8(4) . . . . ?
C1 Si1 N2 Tb1 -129.18(18) . . . . ?
C1 Si1 N2 C12 37.4(4) . . . . ?
C2 Si1 N1 Tb1 -116.74(16) . . . . ?
C2 Si1 N1 C3 66.6(3) . . . . ?
C2 Si1 N2 Tb1 112.82(18) . . . . ?
C2 Si1 N2 C12 -80.6(4) . . . . ?
C3 C4 C5 C6 -1.1(7) . . . . ?
C4 C3 C8 C7 -1.7(6) . . . . ?
C4 C3 C8 C11 176.1(4) . . . . ?
C4 C5 C6 C7 0.7(7) . . . . ?
C4 C5 C6 C10 -177.0(4) . . . . ?
C5 C6 C7 C8 -0.8(7) . . . . ?
C6 C7 C8 C3 1.3(6) . . . . ?
C6 C7 C8 C11 -176.4(4) . . . . ?
C8 C3 C4 C5 1.6(6) . . . . ?
C8 C3 C4 C9 -176.9(4) . . . . ?
C9 C4 C5 C6 177.4(4) . . . . ?
C10 C6 C7 C8 177.0(4) . . . . ?
C12 C13 C14 C15 2.3(6) . . . . ?
C13 C12 C17 C16 1.3(5) . . . . ?
C13 C12 C17 C20 -177.6(3) . . . . ?
C13 C14 C15 C16 1.1(6) . . . . ?
C13 C14 C15 C19 -179.0(4) . . . . ?
C14 C15 C16 C17 -3.3(6) . . . . ?
C15 C16 C17 C12 2.1(6) . . . . ?
C15 C16 C17 C20 -179.0(4) . . . . ?
C17 C12 C13 C14 -3.4(5) . . . . ?
C17 C12 C13 C18 173.2(3) . . . . ?
C18 C13 C14 C15 -174.3(4) . . . . ?
C19 C15 C16 C17 176.8(4) . . . . ?
C21 O1 C24 C23 -37.2(5) . . . . ?
C21 C22 C23 C24 -1.0(5) . . . . ?
C22 C23 C24 O1 23.1(5) . . . . ?
C24 O1 C21 C22 36.1(4) . . . . ?
C25 O2 C28 C27 32.7(5) . . . . ?
C25 C26 C27 C28 -11.4(5) . . . . ?
C26 C27 C28 O2 -12.3(5) . . . . ?
C28 O2 C25 C26 -40.2(4) . . . . ?
